data_4025471
loop_
_publ_author_name
'Yin Chen'
'De-Xian Wang'
'Zhi-Tang Huang'
'Mei-Xiang Wang'

_publ_section_title
;
 Synthesis, Structure, and Functionalization of Homo
 Heterocalix[2]arene[2]triazines: Versatile Conformation and Cavity
 Structures Regulated by the Bridging Elements
;
_journal_name_full 'Journal of Organic Chemistry'
_journal_page_first 3786
_journal_page_last 3796
_journal_paper_doi 10.1021/jo100571c
_journal_volume 75
_journal_year 2010
_chemical_formula_sum 'C58 H64 N12'
_chemical_formula_weight 929.21
_chemical_name_systematic
; 
 ? 
;
_space_group_IT_number 2
_symmetry_cell_setting triclinic
_symmetry_space_group_name_Hall '-P 1'
_symmetry_space_group_name_H-M 'P -1'
_atom_sites_solution_hydrogens geom
_atom_sites_solution_primary direct
_atom_sites_solution_secondary difmap
_audit_creation_method SHELXL-97
_cell_angle_alpha 115.77(3)
_cell_angle_beta 98.47(3)
_cell_angle_gamma 103.57(3)
_cell_formula_units_Z 1
_cell_length_a 10.748(2)
_cell_length_b 11.622(2)
_cell_length_c 12.647(3)
_cell_measurement_reflns_used 11138
_cell_measurement_temperature 293(2)
_cell_measurement_theta_max 27.48
_cell_measurement_theta_min 2.03
_cell_volume 1325.7(7)
_computing_structure_refinement 'SHELXL-97 (Sheldrick, 1997)'
_computing_structure_solution 'SHELXS-97 (Sheldrick, 1990)'
_diffrn_ambient_temperature 293(2)
_diffrn_measured_fraction_theta_full 0.998
_diffrn_measured_fraction_theta_max 0.998
_diffrn_radiation_monochromator graphite
_diffrn_radiation_source 'fine-focus sealed tube'
_diffrn_radiation_type MoK\a
_diffrn_radiation_wavelength 0.71073
_diffrn_reflns_av_R_equivalents 0.0390
_diffrn_reflns_av_sigmaI/netI 0.0588
_diffrn_reflns_limit_h_max 13
_diffrn_reflns_limit_h_min -13
_diffrn_reflns_limit_k_max 15
_diffrn_reflns_limit_k_min -14
_diffrn_reflns_limit_l_max 16
_diffrn_reflns_limit_l_min -16
_diffrn_reflns_number 11138
_diffrn_reflns_theta_full 27.48
_diffrn_reflns_theta_max 27.48
_diffrn_reflns_theta_min 2.03
_exptl_absorpt_coefficient_mu 0.071
_exptl_absorpt_correction_T_max 0.9845
_exptl_absorpt_correction_T_min 0.9756
_exptl_absorpt_correction_type multi-scan
_exptl_crystal_colour colourless
_exptl_crystal_density_diffrn 1.164
_exptl_crystal_density_method 'not measured'
_exptl_crystal_description needle
_exptl_crystal_F_000 496
_exptl_crystal_size_max 0.35
_exptl_crystal_size_mid 0.31
_exptl_crystal_size_min 0.22
_refine_diff_density_max 0.616
_refine_diff_density_min -0.240
_refine_diff_density_rms 0.057
_refine_ls_extinction_method none
_refine_ls_goodness_of_fit_ref 1.284
_refine_ls_hydrogen_treatment constr
_refine_ls_matrix_type full
_refine_ls_number_parameters 318
_refine_ls_number_reflns 6061
_refine_ls_number_restraints 88
_refine_ls_restrained_S_all 1.277
_refine_ls_R_factor_all 0.1650
_refine_ls_R_factor_gt 0.0991
_refine_ls_shift/su_max 0.000
_refine_ls_shift/su_mean 0.000
_refine_ls_structure_factor_coef Fsqd
_refine_ls_weighting_details 'calc w=1/[\s^2^(Fo^2^)+(0.1000P)^2^+0.0000P] where P=(Fo^2^+2Fc^2^)/3'
_refine_ls_weighting_scheme calc
_refine_ls_wR_factor_gt 0.2256
_refine_ls_wR_factor_ref 0.2518
_reflns_number_gt 3521
_reflns_number_total 6061
_reflns_threshold_expression >2sigma(I)
_cod_data_source_file jo100571c_si_001_09.cif
_cod_data_source_block 22NNB22NNB
_cod_depositor_comments
;
The following automatic conversions were performed:

'_symmetry_cell_setting' value 'Triclinic' changed to 'triclinic'
according to the built-in table from CIF Core dictionary named
'cif_core.dic' version 2.4.1 from 2010-06-29.

Automatic conversion script
Id: cif_fix_values 1646 2011-03-28 12:23:43Z adriana 
;
_cod_original_cell_volume 1325.7(5)
_cod_database_code 4025471

loop_
_symmetry_equiv_pos_as_xyz
'x, y, z'
'-x, -y, -z'

loop_
_atom_site_label
_atom_site_type_symbol
_atom_site_fract_x
_atom_site_fract_y
_atom_site_fract_z
_atom_site_U_iso_or_equiv
_atom_site_adp_type
_atom_site_occupancy
_atom_site_symmetry_multiplicity
_atom_site_calc_flag
_atom_site_refinement_flags
_atom_site_disorder_assembly
_atom_site_disorder_group
N1 N -0.0779(2) 0.2633(2) 0.8063(2) 0.0537(6) Uani 1 1 d U . .
N2 N 0.0105(2) 0.2449(2) 0.9816(2) 0.0622(7) Uani 1 1 d U . .
N3 N 0.1576(2) 0.3443(2) 0.8959(2) 0.0605(7) Uani 1 1 d U . .
N4 N 0.0692(2) 0.3581(2) 0.7281(2) 0.0549(6) Uani 1 1 d U . .
N5 N -0.2153(2) 0.1668(2) 0.8898(2) 0.0589(7) Uani 1 1 d U . .
N11 N 0.2398(3) 0.3206(3) 1.0610(3) 0.0817(9) Uani 1 1 d U . .
C1 C -0.0892(3) 0.2278(3) 0.8928(3) 0.0544(7) Uani 1 1 d U . .
C2 C 0.1314(3) 0.3031(3) 0.9768(3) 0.0616(8) Uani 1 1 d U . .
C3 C 0.0487(3) 0.3209(3) 0.8134(2) 0.0518(7) Uani 1 1 d U . .
C4 C -0.0398(3) 0.3489(3) 0.6386(3) 0.0599(8) Uani 1 1 d U . .
H4A H -0.0205 0.4346 0.6385 0.072 Uiso 1 1 calc R . .
H4B H -0.1208 0.3341 0.6633 0.072 Uiso 1 1 calc R . .
C5 C -0.0641(3) 0.2360(3) 0.5096(3) 0.0579(8) Uani 1 1 d U . .
C6 C -0.1069(4) 0.1024(4) 0.4820(3) 0.0912(12) Uani 1 1 d U . .
H6B H -0.1225 0.0807 0.5425 0.109 Uiso 1 1 calc R . .
C7 C -0.1265(5) 0.0013(4) 0.3660(4) 0.1143(16) Uani 1 1 d U . .
H7B H -0.1556 -0.0886 0.3486 0.137 Uiso 1 1 calc R . .
C8 C -0.1045(4) 0.0298(5) 0.2764(4) 0.1082(15) Uani 1 1 d U . .
H8B H -0.1164 -0.0398 0.1984 0.130 Uiso 1 1 calc R . .
C9 C -0.0652(4) 0.1594(6) 0.3009(4) 0.1028(13) Uani 1 1 d U . .
H9A H -0.0527 0.1795 0.2387 0.123 Uiso 1 1 calc R . .
C10 C -0.0431(4) 0.2640(4) 0.4185(3) 0.0816(10) Uani 1 1 d U . .
H10A H -0.0138 0.3536 0.4349 0.098 Uiso 1 1 calc R . .
C11 C 0.2019(3) 0.4090(3) 0.7191(3) 0.0647(8) Uani 1 1 d U . .
H11A H 0.2008 0.3638 0.6338 0.078 Uiso 1 1 calc R . .
H11B H 0.2634 0.3854 0.7637 0.078 Uiso 1 1 calc R . .
C12 C 0.2245(3) 0.6491(3) 0.8691(2) 0.0545(7) Uani 1 1 d U . .
H12A H 0.1691 0.6142 0.9058 0.065 Uiso 1 1 calc R . .
C13 C 0.2533(3) 0.5607(3) 0.7682(2) 0.0539(7) Uani 1 1 d U . .
C14 C 0.3350(3) 0.6151(4) 0.7141(3) 0.0704(9) Uani 1 1 d U . .
H14A H 0.3543 0.5574 0.6450 0.084 Uiso 1 1 calc R . .
C15 C 0.3875(3) 0.7521(4) 0.7613(3) 0.0817(11) Uani 1 1 d U . .
H15A H 0.4434 0.7871 0.7251 0.098 Uiso 1 1 calc R . .
C16 C 0.3581(3) 0.8381(3) 0.8615(3) 0.0704(9) Uani 1 1 d U . .
H16A H 0.3939 0.9313 0.8926 0.084 Uiso 1 1 calc R . .
C17 C 0.2757(3) 0.7878(3) 0.9170(2) 0.0545(7) Uani 1 1 d U . .
C18 C -0.2389(3) 0.1170(3) 0.9747(3) 0.0656(8) Uani 1 1 d U . .
H18A H -0.1591 0.1023 1.0050 0.079 Uiso 1 1 calc R . .
H18B H -0.3104 0.0302 0.9310 0.079 Uiso 1 1 calc R . .
C19 C -0.3302(3) 0.1429(3) 0.7982(3) 0.0639(8) Uani 1 1 d U . .
H19A H -0.3084 0.2108 0.7725 0.077 Uiso 1 1 calc R . .
H19B H -0.4027 0.1543 0.8348 0.077 Uiso 1 1 calc R . .
C20 C -0.3773(3) 0.0041(3) 0.6868(3) 0.0578(8) Uani 1 1 d U . .
C21 C -0.5060(3) -0.0505(4) 0.6124(3) 0.0843(11) Uani 1 1 d U . .
H21A H -0.5656 -0.0035 0.6327 0.101 Uiso 1 1 calc R . .
C22 C -0.5477(5) -0.1767(5) 0.5064(4) 0.1149(17) Uani 1 1 d U . .
H22A H -0.6344 -0.2125 0.4554 0.138 Uiso 1 1 calc R . .
C23 C -0.4621(7) -0.2475(5) 0.4775(4) 0.135(2) Uani 1 1 d U . .
H23A H -0.4906 -0.3318 0.4072 0.162 Uiso 1 1 calc R . .
C24 C -0.3359(5) -0.1956(5) 0.5505(4) 0.1244(17) Uani 1 1 d U . .
H24A H -0.2776 -0.2443 0.5304 0.149 Uiso 1 1 calc R . .
C25 C -0.2927(4) -0.0701(4) 0.6554(3) 0.0856(11) Uani 1 1 d U . .
H25A H -0.2056 -0.0355 0.7053 0.103 Uiso 1 1 calc R . .
C51 C 0.2240(4) 0.2755(4) 1.1524(3) 0.0901(11) Uani 1 1 d U . .
H51A H 0.1423 0.1988 1.1192 0.108 Uiso 1 1 calc R . .
H51B H 0.2981 0.2464 1.1702 0.108 Uiso 1 1 calc R . .
C52 C 0.2194(6) 0.3851(5) 1.2653(4) 0.142(2) Uani 1 1 d U . .
H52A H 0.2162 0.3561 1.3256 0.213 Uiso 1 1 calc R . .
H52B H 0.1412 0.4081 1.2491 0.213 Uiso 1 1 calc R . .
H52C H 0.2976 0.4630 1.2954 0.213 Uiso 1 1 calc R . .
C53 C 0.3754(3) 0.3889(5) 1.0653(4) 0.0958(13) Uani 1 1 d U . .
H53A H 0.3741 0.4606 1.0456 0.115 Uiso 1 1 calc R . .
H53B H 0.4334 0.4304 1.1479 0.115 Uiso 1 1 calc R . .
C54 C 0.4293(5) 0.2962(6) 0.9803(6) 0.148(2) Uani 1 1 d U . .
H54A H 0.5201 0.3437 0.9904 0.221 Uiso 1 1 calc R . .
H54B H 0.3769 0.2612 0.8979 0.221 Uiso 1 1 calc R . .
H54C H 0.4266 0.2225 0.9968 0.221 Uiso 1 1 calc R . .

loop_
_atom_site_aniso_label
_atom_site_aniso_U_11
_atom_site_aniso_U_22
_atom_site_aniso_U_33
_atom_site_aniso_U_23
_atom_site_aniso_U_13
_atom_site_aniso_U_12
N1 0.0479(13) 0.0496(13) 0.0477(13) 0.0127(10) 0.0160(10) 0.0101(10)
N2 0.0532(14) 0.0626(15) 0.0499(14) 0.0163(11) 0.0135(12) 0.0073(11)
N3 0.0459(14) 0.0633(15) 0.0522(14) 0.0174(12) 0.0120(11) 0.0070(11)
N4 0.0491(13) 0.0528(14) 0.0467(13) 0.0131(11) 0.0158(10) 0.0109(10)
N5 0.0489(14) 0.0546(14) 0.0507(14) 0.0123(11) 0.0163(11) 0.0050(11)
N11 0.0573(16) 0.106(2) 0.0663(17) 0.0387(16) 0.0064(13) 0.0158(15)
C1 0.0525(16) 0.0401(14) 0.0475(16) 0.0039(12) 0.0175(13) 0.0095(12)
C2 0.0554(17) 0.0592(18) 0.0508(17) 0.0138(14) 0.0137(14) 0.0138(14)
C3 0.0538(17) 0.0411(14) 0.0445(15) 0.0073(11) 0.0192(13) 0.0131(12)
C4 0.0663(19) 0.0514(16) 0.0613(18) 0.0227(14) 0.0239(15) 0.0242(14)
C5 0.0593(18) 0.0555(17) 0.0505(16) 0.0182(13) 0.0097(13) 0.0242(14)
C6 0.131(3) 0.061(2) 0.068(2) 0.0237(17) 0.012(2) 0.033(2)
C7 0.153(4) 0.069(2) 0.087(3) 0.013(2) 0.005(3) 0.046(3)
C8 0.114(4) 0.108(3) 0.059(2) 0.001(2) 0.002(2) 0.057(3)
C9 0.110(3) 0.128(3) 0.055(2) 0.034(2) 0.015(2) 0.039(3)
C10 0.092(3) 0.085(2) 0.064(2) 0.0358(18) 0.0182(19) 0.026(2)
C11 0.0649(19) 0.0668(19) 0.0511(17) 0.0168(14) 0.0310(14) 0.0184(15)
C12 0.0466(15) 0.0572(16) 0.0492(15) 0.0222(13) 0.0200(12) 0.0034(12)
C13 0.0460(15) 0.0644(17) 0.0434(15) 0.0228(13) 0.0158(12) 0.0104(13)
C14 0.070(2) 0.088(2) 0.0573(18) 0.0375(17) 0.0341(16) 0.0205(18)
C15 0.080(2) 0.092(3) 0.081(2) 0.052(2) 0.0419(19) 0.011(2)
C16 0.066(2) 0.0657(19) 0.074(2) 0.0397(17) 0.0196(16) 0.0032(15)
C17 0.0445(15) 0.0566(16) 0.0508(16) 0.0240(13) 0.0110(12) 0.0033(12)
C18 0.0607(19) 0.0468(16) 0.0697(19) 0.0200(14) 0.0197(15) 0.0010(13)
C19 0.0463(16) 0.0668(19) 0.0688(19) 0.0248(15) 0.0229(14) 0.0150(14)
C20 0.0479(16) 0.0600(17) 0.0527(16) 0.0264(13) 0.0132(13) -0.0008(13)
C21 0.064(2) 0.095(3) 0.081(2) 0.053(2) 0.0007(18) -0.0024(18)
C22 0.103(3) 0.104(3) 0.081(3) 0.047(3) -0.032(2) -0.029(2)
C23 0.162(5) 0.091(3) 0.065(3) 0.002(2) -0.002(3) -0.011(3)
C24 0.138(4) 0.090(3) 0.080(3) -0.007(2) 0.033(3) 0.025(3)
C25 0.069(2) 0.075(2) 0.068(2) 0.0011(17) 0.0201(17) 0.0152(17)
C51 0.077(3) 0.107(3) 0.076(2) 0.043(2) 0.0093(19) 0.025(2)
C52 0.187(6) 0.125(4) 0.098(3) 0.041(3) 0.065(4) 0.035(4)
C53 0.053(2) 0.140(4) 0.086(3) 0.054(3) 0.0103(18) 0.027(2)
C54 0.091(3) 0.173(5) 0.169(5) 0.071(4) 0.042(3) 0.048(3)

loop_
_atom_type_symbol
_atom_type_description
_atom_type_scat_dispersion_real
_atom_type_scat_dispersion_imag
_atom_type_scat_source
C C 0.0033 0.0016 'International Tables Vol C Tables 4.2.6.8 and 6.1.1.4'
H H 0.0000 0.0000 'International Tables Vol C Tables 4.2.6.8 and 6.1.1.4'
N N 0.0061 0.0033 'International Tables Vol C Tables 4.2.6.8 and 6.1.1.4'

loop_
_geom_angle_atom_site_label_1
_geom_angle_atom_site_label_2
_geom_angle_atom_site_label_3
_geom_angle
_geom_angle_site_symmetry_1
_geom_angle_site_symmetry_3
_geom_angle_publ_flag
C3 N1 C1 113.4(2) . . ?
C1 N2 C2 112.9(3) . . ?
C3 N3 C2 113.7(2) . . ?
C3 N4 C11 122.2(3) . . ?
C3 N4 C4 122.4(2) . . ?
C11 N4 C4 115.4(3) . . ?
C1 N5 C19 121.4(3) . . ?
C1 N5 C18 121.1(3) . . ?
C19 N5 C18 117.4(2) . . ?
C2 N11 C53 120.5(3) . . ?
C2 N11 C51 121.3(3) . . ?
C53 N11 C51 118.2(3) . . ?
N1 C1 N2 127.0(3) . . ?
N1 C1 N5 116.4(3) . . ?
N2 C1 N5 116.6(3) . . ?
N3 C2 N2 126.6(3) . . ?
N3 C2 N11 116.2(3) . . ?
N2 C2 N11 117.3(3) . . ?
N3 C3 N1 126.4(3) . . ?
N3 C3 N4 116.3(2) . . ?
N1 C3 N4 117.2(3) . . ?
N4 C4 C5 113.5(2) . . ?
N4 C4 H4A 108.9 . . ?
C5 C4 H4A 108.9 . . ?
N4 C4 H4B 108.9 . . ?
C5 C4 H4B 108.9 . . ?
H4A C4 H4B 107.7 . . ?
C10 C5 C6 118.2(3) . . ?
C10 C5 C4 121.1(3) . . ?
C6 C5 C4 120.6(3) . . ?
C7 C6 C5 120.4(4) . . ?
C7 C6 H6B 119.8 . . ?
C5 C6 H6B 119.8 . . ?
C8 C7 C6 121.1(4) . . ?
C8 C7 H7B 119.4 . . ?
C6 C7 H7B 119.4 . . ?
C9 C8 C7 119.4(4) . . ?
C9 C8 H8B 120.3 . . ?
C7 C8 H8B 120.3 . . ?
C8 C9 C10 120.4(4) . . ?
C8 C9 H9A 119.8 . . ?
C10 C9 H9A 119.8 . . ?
C5 C10 C9 120.4(4) . . ?
C5 C10 H10A 119.8 . . ?
C9 C10 H10A 119.8 . . ?
N4 C11 C13 114.2(2) . . ?
N4 C11 H11A 108.7 . . ?
C13 C11 H11A 108.7 . . ?
N4 C11 H11B 108.7 . . ?
C13 C11 H11B 108.7 . . ?
H11A C11 H11B 107.6 . . ?
C17 C12 C13 121.7(3) . . ?
C17 C12 H12A 119.2 . . ?
C13 C12 H12A 119.2 . . ?
C12 C13 C14 118.1(3) . . ?
C12 C13 C11 121.6(2) . . ?
C14 C13 C11 120.2(3) . . ?
C15 C14 C13 120.8(3) . . ?
C15 C14 H14A 119.6 . . ?
C13 C14 H14A 119.6 . . ?
C14 C15 C16 120.3(3) . . ?
C14 C15 H15A 119.8 . . ?
C16 C15 H15A 119.8 . . ?
C15 C16 C17 120.6(3) . . ?
C15 C16 H16A 119.7 . . ?
C17 C16 H16A 119.7 . . ?
C12 C17 C16 118.5(3) . . ?
C12 C17 C18 120.9(2) . 2_567 ?
C16 C17 C18 120.6(3) . 2_567 ?
N5 C18 C17 113.7(3) . 2_567 ?
N5 C18 H18A 108.8 . . ?
C17 C18 H18A 108.8 2_567 . ?
N5 C18 H18B 108.8 . . ?
C17 C18 H18B 108.8 2_567 . ?
H18A C18 H18B 107.7 . . ?
N5 C19 C20 113.8(3) . . ?
N5 C19 H19A 108.8 . . ?
C20 C19 H19A 108.8 . . ?
N5 C19 H19B 108.8 . . ?
C20 C19 H19B 108.8 . . ?
H19A C19 H19B 107.7 . . ?
C21 C20 C25 118.3(3) . . ?
C21 C20 C19 120.3(3) . . ?
C25 C20 C19 121.4(3) . . ?
C20 C21 C22 120.1(4) . . ?
C20 C21 H21A 119.9 . . ?
C22 C21 H21A 119.9 . . ?
C23 C22 C21 120.3(4) . . ?
C23 C22 H22A 119.8 . . ?
C21 C22 H22A 119.8 . . ?
C22 C23 C24 120.1(4) . . ?
C22 C23 H23A 120.0 . . ?
C24 C23 H23A 120.0 . . ?
C23 C24 C25 120.3(5) . . ?
C23 C24 H24A 119.8 . . ?
C25 C24 H24A 119.8 . . ?
C20 C25 C24 120.9(4) . . ?
C20 C25 H25A 119.6 . . ?
C24 C25 H25A 119.6 . . ?
C52 C51 N11 110.8(4) . . ?
C52 C51 H51A 109.5 . . ?
N11 C51 H51A 109.5 . . ?
C52 C51 H51B 109.5 . . ?
N11 C51 H51B 109.5 . . ?
H51A C51 H51B 108.1 . . ?
C51 C52 H52A 109.5 . . ?
C51 C52 H52B 109.5 . . ?
H52A C52 H52B 109.5 . . ?
C51 C52 H52C 109.5 . . ?
H52A C52 H52C 109.5 . . ?
H52B C52 H52C 109.5 . . ?
C54 C53 N11 112.4(4) . . ?
C54 C53 H53A 109.1 . . ?
N11 C53 H53A 109.1 . . ?
C54 C53 H53B 109.1 . . ?
N11 C53 H53B 109.1 . . ?
H53A C53 H53B 107.9 . . ?
C53 C54 H54A 109.5 . . ?
C53 C54 H54B 109.5 . . ?
H54A C54 H54B 109.5 . . ?
C53 C54 H54C 109.5 . . ?
H54A C54 H54C 109.5 . . ?
H54B C54 H54C 109.5 . . ?

loop_
_geom_bond_atom_site_label_1
_geom_bond_atom_site_label_2
_geom_bond_distance
_geom_bond_site_symmetry_2
_geom_bond_publ_flag
N1 C3 1.339(3) . ?
N1 C1 1.339(4) . ?
N2 C1 1.341(4) . ?
N2 C2 1.340(4) . ?
N3 C3 1.333(4) . ?
N3 C2 1.343(4) . ?
N4 C3 1.353(4) . ?
N4 C11 1.451(3) . ?
N4 C4 1.452(4) . ?
N5 C1 1.360(3) . ?
N5 C19 1.442(4) . ?
N5 C18 1.451(4) . ?
N11 C2 1.366(4) . ?
N11 C53 1.468(4) . ?
N11 C51 1.477(5) . ?
C4 C5 1.518(4) . ?
C4 H4A 0.9700 . ?
C4 H4B 0.9700 . ?
C5 C10 1.361(4) . ?
C5 C6 1.375(5) . ?
C6 C7 1.368(5) . ?
C6 H6B 0.9300 . ?
C7 C8 1.348(7) . ?
C7 H7B 0.9300 . ?
C8 C9 1.343(6) . ?
C8 H8B 0.9300 . ?
C9 C10 1.391(5) . ?
C9 H9A 0.9300 . ?
C10 H10A 0.9300 . ?
C11 C13 1.514(4) . ?
C11 H11A 0.9700 . ?
C11 H11B 0.9700 . ?
C12 C17 1.380(4) . ?
C12 C13 1.380(4) . ?
C12 H12A 0.9300 . ?
C13 C14 1.389(4) . ?
C14 C15 1.365(5) . ?
C14 H14A 0.9300 . ?
C15 C16 1.367(5) . ?
C15 H15A 0.9300 . ?
C16 C17 1.385(4) . ?
C16 H16A 0.9300 . ?
C17 C18 1.518(4) 2_567 ?
C18 C17 1.518(4) 2_567 ?
C18 H18A 0.9700 . ?
C18 H18B 0.9700 . ?
C19 C20 1.509(4) . ?
C19 H19A 0.9700 . ?
C19 H19B 0.9700 . ?
C20 C21 1.374(4) . ?
C20 C25 1.379(5) . ?
C21 C22 1.398(6) . ?
C21 H21A 0.9300 . ?
C22 C23 1.360(7) . ?
C22 H22A 0.9300 . ?
C23 C24 1.349(7) . ?
C23 H23A 0.9300 . ?
C24 C25 1.386(5) . ?
C24 H24A 0.9300 . ?
C25 H25A 0.9300 . ?
C51 C52 1.460(6) . ?
C51 H51A 0.9700 . ?
C51 H51B 0.9700 . ?
C52 H52A 0.9600 . ?
C52 H52B 0.9600 . ?
C52 H52C 0.9600 . ?
C53 C54 1.457(7) . ?
C53 H53A 0.9700 . ?
C53 H53B 0.9700 . ?
C54 H54A 0.9600 . ?
C54 H54B 0.9600 . ?
C54 H54C 0.9600 . ?
